data_4084375
loop_
_publ_author_name
'Darmon, Jonathan M.'
'Yu, Renyuan Pony'
'Semproni, Scott P.'
'Turner, Zo\"e R'
'Stieber, S Chantal E'
'DeBeer, Serena'
'Chirik, Paul J.'

_publ_section_title
;
 Electronic Structure Determination of Pyridine N-Heterocyclic Carbene
 Iron Dinitrogen Complexes and Neutral Ligand Derivatives.
;
_journal_issue 19
_journal_name_full Organometallics
_journal_page_first 5423
_journal_page_last 5433
_journal_paper_doi 10.1021/om500727t
_journal_volume 33
_journal_year 2014
_chemical_formula_moiety 'C45 H60 Fe N6'
_chemical_formula_sum 'C45 H60 Fe N6'
_chemical_formula_weight 740.84
_chemical_name_systematic
;
 ?
;
_space_group_IT_number 4
_symmetry_cell_setting monoclinic
_symmetry_space_group_name_Hall 'P 2yb'
_symmetry_space_group_name_H-M 'P 1 21 1'
_atom_sites_solution_hydrogens geom
_atom_sites_solution_primary direct
_atom_sites_solution_secondary difmap
_audit_creation_method SHELXL-97
_cell_angle_alpha 90.00
_cell_angle_beta 95.4920(10)
_cell_angle_gamma 90.00
_cell_formula_units_Z 2
_cell_length_a 10.1532(10)
_cell_length_b 14.2472(14)
_cell_length_c 13.6316(14)
_cell_measurement_reflns_used 9990
_cell_measurement_temperature 100(2)
_cell_measurement_theta_max 27.44
_cell_measurement_theta_min 2.47
_cell_volume 1962.8(3)
_computing_cell_refinement 'BRUKER, APEX II SOFTWARE SUITE'
_computing_data_collection 'BRUKER, APEX II SOFTWARE SUITE'
_computing_data_reduction 'BRUKER, APEX II SOFTWARE SUITE'
_computing_molecular_graphics 'Ortep-3 for Windows (Farrugia, 1997)'
_computing_structure_refinement 'SHELXL-97 (Sheldrick, 2008)'
_computing_structure_solution 'SIR-92 (Giacovazzo, 1994)'
_diffrn_ambient_temperature 100(2)
_diffrn_measured_fraction_theta_full 0.983
_diffrn_measured_fraction_theta_max 0.983
_diffrn_measurement_device_type 'Bruker APEX-II CCD'
_diffrn_measurement_method 'PHI AND OMEGA SCANS'
_diffrn_radiation_monochromator graphite
_diffrn_radiation_source 'fine-focus sealed tube'
_diffrn_radiation_type MoK\a
_diffrn_radiation_wavelength 0.71073
_diffrn_reflns_av_R_equivalents 0.0271
_diffrn_reflns_av_sigmaI/netI 0.0457
_diffrn_reflns_limit_h_max 13
_diffrn_reflns_limit_h_min -13
_diffrn_reflns_limit_k_max 17
_diffrn_reflns_limit_k_min -18
_diffrn_reflns_limit_l_max 17
_diffrn_reflns_limit_l_min -17
_diffrn_reflns_number 22273
_diffrn_reflns_theta_full 27.51
_diffrn_reflns_theta_max 27.51
_diffrn_reflns_theta_min 2.02
_exptl_absorpt_coefficient_mu 0.424
_exptl_absorpt_correction_T_max 0.9791
_exptl_absorpt_correction_T_min 0.9314
_exptl_absorpt_correction_type multi-scan
_exptl_absorpt_process_details sadabs
_exptl_crystal_colour Brown
_exptl_crystal_density_diffrn 1.253
_exptl_crystal_density_method 'not measured'
_exptl_crystal_description Shard
_exptl_crystal_F_000 796
_exptl_crystal_size_max 0.17
_exptl_crystal_size_mid 0.13
_exptl_crystal_size_min 0.05
_refine_diff_density_max 0.353
_refine_diff_density_min -0.183
_refine_diff_density_rms 0.043
_refine_ls_abs_structure_details 'Flack H D (1983), Acta Cryst. A39, 876-881'
_refine_ls_abs_structure_Flack 0.004(10)
_refine_ls_extinction_method none
_refine_ls_goodness_of_fit_ref 1.024
_refine_ls_hydrogen_treatment riding
_refine_ls_matrix_type full
_refine_ls_number_parameters 559
_refine_ls_number_reflns 8668
_refine_ls_number_restraints 37
_refine_ls_restrained_S_all 1.076
_refine_ls_R_factor_all 0.0428
_refine_ls_R_factor_gt 0.0345
_refine_ls_shift/su_max 0.001
_refine_ls_shift/su_mean 0.000
_refine_ls_structure_factor_coef Fsqd
_refine_ls_weighting_details 'calc w=1/[\s^2^(Fo^2^)+(0.0429P)^2^+0.0000P] where P=(Fo^2^+2Fc^2^)/3'
_refine_ls_weighting_scheme calc
_refine_ls_wR_factor_gt 0.0774
_refine_ls_wR_factor_ref 0.0806
_reflns_number_gt 7679
_reflns_number_total 8668
_reflns_threshold_expression >2\s(I)
_cod_data_source_file om500727t_si_002.cif
_cod_data_source_block jmd16
_cod_depositor_comments 'Adding full bibliography for 4084375--4084376.cif.'
_cod_original_sg_symbol_H-M 'P 21'
_cod_database_code 4084375

loop_
_symmetry_equiv_pos_as_xyz
'x, y, z'
'-x, y+1/2, -z'

loop_
_atom_site_label
_atom_site_type_symbol
_atom_site_fract_x
_atom_site_fract_y
_atom_site_fract_z
_atom_site_U_iso_or_equiv
_atom_site_adp_type
_atom_site_occupancy
_atom_site_symmetry_multiplicity
_atom_site_calc_flag
_atom_site_refinement_flags
_atom_site_disorder_assembly
_atom_site_disorder_group
C1 C 0.6690(2) 1.03048(14) 0.05946(14) 0.0243(4) Uani 1 1 d . . .
C2 C 0.5502(2) 1.14424(16) -0.03188(16) 0.0319(5) Uani 1 1 d . . .
C3 C 0.6227(2) 1.10205(16) -0.09398(16) 0.0327(5) Uani 1 1 d . . .
C4 C 0.7798(2) 0.96677(14) -0.07164(15) 0.0279(5) Uani 1 1 d . B .
C5 C 0.8132(2) 0.95327(16) -0.16715(15) 0.0363(6) Uani 1 1 d . . .
H5 H 0.7766 0.9917 -0.2198 0.044 Uiso 1 1 calc R . .
C6 C 0.9015(2) 0.88203(18) -0.18319(16) 0.0401(6) Uani 1 1 d . . .
H6 H 0.9261 0.8711 -0.2477 0.048 Uiso 1 1 calc R . .
C7 C 0.9544(2) 0.82655(16) -0.10521(16) 0.0348(5) Uani 1 1 d . . .
H7 H 1.0152 0.7776 -0.1150 0.042 Uiso 1 1 calc R . .
C8 C 0.9150(2) 0.84533(15) -0.01328(15) 0.0284(4) Uani 1 1 d . B .
C9 C 1.0413(2) 0.72310(15) 0.08747(18) 0.0335(5) Uani 1 1 d . B .
C10 C 1.0483(2) 0.70386(16) 0.18378(18) 0.0351(5) Uani 1 1 d . B .
C11 C 0.9049(2) 0.83003(16) 0.15992(16) 0.0275(5) Uani 1 1 d . B .
C12 C 0.4958(2) 1.12895(15) 0.13913(15) 0.0262(4) Uani 1 1 d . . .
C13 C 0.5367(2) 1.20429(14) 0.20104(15) 0.0304(5) Uani 1 1 d . . .
C14 C 0.4543(2) 1.22977(16) 0.27286(17) 0.0386(5) Uani 1 1 d . . .
H14 H 0.4801 1.2795 0.3170 0.046 Uiso 1 1 calc R . .
C15 C 0.3361(2) 1.18411(18) 0.28107(18) 0.0417(6) Uani 1 1 d . . .
H15 H 0.2827 1.2015 0.3317 0.050 Uiso 1 1 calc R . .
C16 C 0.2949(2) 1.11324(17) 0.21607(17) 0.0378(5) Uani 1 1 d . . .
H16 H 0.2122 1.0834 0.2214 0.045 Uiso 1 1 calc R . .
C17 C 0.3729(2) 1.08491(15) 0.14290(15) 0.0300(5) Uani 1 1 d . . .
C18 C 0.6569(2) 1.26255(15) 0.18519(16) 0.0361(5) Uani 1 1 d . . .
H18 H 0.7142 1.2254 0.1437 0.043 Uiso 1 1 calc R . .
C19 C 0.6121(3) 1.35190(19) 0.1280(2) 0.0578(8) Uani 1 1 d . . .
H19A H 0.5574 1.3346 0.0676 0.087 Uiso 1 1 calc R . .
H19B H 0.6900 1.3867 0.1109 0.087 Uiso 1 1 calc R . .
H19C H 0.5605 1.3913 0.1691 0.087 Uiso 1 1 calc R . .
C20 C 0.7398(3) 1.28960(18) 0.28054(18) 0.0445(6) Uani 1 1 d . . .
H20A H 0.6887 1.3320 0.3190 0.067 Uiso 1 1 calc R . .
H20B H 0.8208 1.3212 0.2647 0.067 Uiso 1 1 calc R . .
H20C H 0.7630 1.2329 0.3191 0.067 Uiso 1 1 calc R . .
C21 C 0.3186(2) 1.01500(16) 0.06566(16) 0.0327(5) Uani 1 1 d . . .
H21 H 0.3927 0.9954 0.0268 0.039 Uiso 1 1 calc R . .
C22 C 0.2133(2) 1.06278(19) -0.00464(18) 0.0424(6) Uani 1 1 d . . .
H22A H 0.1413 1.0850 0.0324 0.064 Uiso 1 1 calc R . .
H22B H 0.1783 1.0178 -0.0550 0.064 Uiso 1 1 calc R . .
H22C H 0.2527 1.1162 -0.0365 0.064 Uiso 1 1 calc R . .
C23 C 0.2619(2) 0.9273(2) 0.10916(17) 0.0427(6) Uani 1 1 d . . .
H23A H 0.3281 0.8997 0.1578 0.064 Uiso 1 1 calc R . .
H23B H 0.2384 0.8817 0.0565 0.064 Uiso 1 1 calc R . .
H23C H 0.1828 0.9438 0.1412 0.064 Uiso 1 1 calc R . .
C24 C 0.9580(2) 0.75959(14) 0.33317(15) 0.0279(4) Uani 1 1 d . B .
C25 C 1.0517(2) 0.80738(15) 0.39707(16) 0.0311(5) Uani 1 1 d . . .
C26 C 1.0472(2) 0.79249(18) 0.49744(17) 0.0417(6) Uani 1 1 d . . .
H26 H 1.1083 0.8246 0.5428 0.050 Uiso 1 1 calc R . .
C27 C 0.9570(3) 0.7328(2) 0.53282(18) 0.0477(7) Uani 1 1 d . . .
H27 H 0.9557 0.7247 0.6019 0.057 Uiso 1 1 calc R . .
C28 C 0.8685(2) 0.68465(18) 0.46876(18) 0.0404(6) Uani 1 1 d . . .
H28 H 0.8072 0.6429 0.4941 0.049 Uiso 1 1 calc R . .
C29 C 0.8676(2) 0.69635(15) 0.36717(16) 0.0310(5) Uani 1 1 d . . .
C30 C 1.1590(2) 0.86705(17) 0.35892(18) 0.0380(5) Uani 1 1 d . . .
H30 H 1.1288 0.8856 0.2897 0.046 Uiso 1 1 calc R . .
C31 C 1.2861(2) 0.8095(2) 0.3567(2) 0.0511(7) Uani 1 1 d . . .
H31A H 1.3215 0.7944 0.4243 0.077 Uiso 1 1 calc R . .
H31B H 1.3516 0.8460 0.3246 0.077 Uiso 1 1 calc R . .
H31C H 1.2665 0.7512 0.3199 0.077 Uiso 1 1 calc R . .
C32 C 1.1868(3) 0.95683(17) 0.4187(2) 0.0494(7) Uani 1 1 d . . .
H32A H 1.1036 0.9904 0.4244 0.074 Uiso 1 1 calc R . .
H32B H 1.2471 0.9970 0.3855 0.074 Uiso 1 1 calc R . .
H32C H 1.2275 0.9407 0.4847 0.074 Uiso 1 1 calc R . .
C33 C 0.7769(2) 0.63706(17) 0.29762(17) 0.0407(6) Uani 1 1 d . . .
H33 H 0.7729 0.6668 0.2309 0.049 Uiso 1 1 calc R . .
C34 C 0.8368(3) 0.53893(18) 0.2894(2) 0.0567(8) Uani 1 1 d . . .
H34A H 0.9246 0.5443 0.2656 0.085 Uiso 1 1 calc R . .
H34B H 0.7793 0.5010 0.2431 0.085 Uiso 1 1 calc R . .
H34C H 0.8449 0.5088 0.3544 0.085 Uiso 1 1 calc R . .
C35 C 0.6366(3) 0.6315(2) 0.3268(2) 0.0571(8) Uani 1 1 d . . .
H35A H 0.6365 0.5978 0.3894 0.086 Uiso 1 1 calc R . .
H35B H 0.5807 0.5981 0.2756 0.086 Uiso 1 1 calc R . .
H35C H 0.6020 0.6951 0.3341 0.086 Uiso 1 1 calc R . .
C36 C 0.9131(2) 1.03893(16) 0.18584(17) 0.0294(5) Uani 1 1 d . . .
H36A H 1.0066 1.0271 0.1748 0.035 Uiso 1 1 calc R A 1
H36B H 0.8854 1.1047 0.1724 0.035 Uiso 1 1 calc R A 1
C37 C 0.8718(5) 1.0004(3) 0.2650(3) 0.0248(10) Uani 0.479(4) 1 d P B 1
H37 H 0.9403 0.9590 0.3004 0.030 Uiso 0.479(4) 1 calc PR B 1
C38 C 0.7885(6) 1.0482(4) 0.3332(4) 0.0267(12) Uani 0.479(4) 1 d P B 1
H38A H 0.7300 1.0936 0.2952 0.032 Uiso 0.479(4) 1 calc PR B 1
H38B H 0.8466 1.0842 0.3821 0.032 Uiso 0.479(4) 1 calc PR B 1
C39 C 0.6144(5) 0.9387(5) 0.3205(4) 0.0279(11) Uani 0.479(4) 1 d P B 1
H39A H 0.5599 0.9874 0.2841 0.033 Uiso 0.479(4) 1 calc PR B 1
H39B H 0.5545 0.8993 0.3563 0.033 Uiso 0.479(4) 1 calc PR B 1
C40 C 0.6777(5) 0.8779(4) 0.2470(3) 0.0262(10) Uani 0.479(4) 1 d P B 1
H40 H 0.7294 0.8254 0.2808 0.031 Uiso 0.479(4) 1 calc PR B 1
C37A C 0.8056(5) 1.0384(3) 0.2489(3) 0.0221(9) Uani 0.521(4) 1 d P B 2
H37A H 0.7452 1.0934 0.2362 0.027 Uiso 0.521(4) 1 calc PR B 2
C38A C 0.8187(5) 1.0099(4) 0.3554(4) 0.0249(10) Uani 0.521(4) 1 d P B 2
H38C H 0.8837 0.9581 0.3648 0.030 Uiso 0.521(4) 1 calc PR B 2
H38D H 0.8538 1.0637 0.3958 0.030 Uiso 0.521(4) 1 calc PR B 2
C39A C 0.6474(5) 0.8983(4) 0.3348(3) 0.0241(10) Uani 0.521(4) 1 d P B 2
H39C H 0.5648 0.8798 0.3629 0.029 Uiso 0.521(4) 1 calc PR B 2
H39D H 0.7107 0.8455 0.3451 0.029 Uiso 0.521(4) 1 calc PR B 2
C40A C 0.6176(5) 0.9151(3) 0.2257(3) 0.0221(10) Uani 0.521(4) 1 d P B 2
H40A H 0.5454 0.9623 0.2113 0.027 Uiso 0.521(4) 1 calc PR B 2
C41 C 0.6179(2) 0.84963(15) 0.15382(15) 0.0287(5) Uani 1 1 d . . .
H41A H 0.5291 0.8757 0.1334 0.034 Uiso 1 1 calc R B 1
H41B H 0.6273 0.7826 0.1365 0.034 Uiso 1 1 calc R B 1
C42 C 0.6800(3) 0.9985(2) 0.49024(18) 0.0528(8) Uani 1 1 d D . .
N1 N 0.57615(17) 1.10277(12) 0.06120(12) 0.0253(4) Uani 1 1 d . . .
N2 N 0.69318(17) 1.03263(12) -0.04037(12) 0.0268(4) Uani 1 1 d . . .
N3 N 0.82866(17) 0.91392(11) 0.00625(12) 0.0266(4) Uani 1 1 d . . .
N4 N 0.95585(17) 0.79855(12) 0.07358(12) 0.0287(4) Uani 1 1 d . . .
N5 N 0.96748(17) 0.76690(12) 0.22801(12) 0.0284(4) Uani 1 1 d . . .
N6 N 0.7037(2) 0.98193(13) 0.38775(13) 0.0353(5) Uani 1 1 d . B .
Fe1 Fe 0.77835(3) 0.93592(2) 0.135037(18) 0.02491(8) Uani 1 1 d . B .
C43 C 0.5415(6) 0.9571(6) 0.5152(4) 0.057(2) Uani 0.521(4) 1 d PDU B 1
H43A H 0.5280 0.9716 0.5838 0.086 Uiso 0.521(4) 1 calc PR B 1
H43B H 0.5410 0.8889 0.5058 0.086 Uiso 0.521(4) 1 calc PR B 1
H43C H 0.4703 0.9854 0.4713 0.086 Uiso 0.521(4) 1 calc PR B 1
C44 C 0.7051(6) 1.0843(4) 0.5342(4) 0.0471(15) Uani 0.479(4) 1 d PDU B 1
H44A H 0.6569 1.1332 0.4951 0.071 Uiso 0.479(4) 1 calc PR B 1
H44B H 0.8002 1.0974 0.5381 0.071 Uiso 0.479(4) 1 calc PR B 1
H44C H 0.6762 1.0834 0.6008 0.071 Uiso 0.479(4) 1 calc PR B 1
C45 C 0.7759(6) 0.9168(4) 0.5498(3) 0.0540(19) Uani 0.479(4) 1 d PDU B 1
H45A H 0.8682 0.9269 0.5369 0.081 Uiso 0.479(4) 1 calc PR B 1
H45B H 0.7473 0.8543 0.5264 0.081 Uiso 0.479(4) 1 calc PR B 1
H45C H 0.7683 0.9215 0.6207 0.081 Uiso 0.479(4) 1 calc PR B 1
C43A C 0.6094(7) 0.9306(5) 0.5362(4) 0.0467(16) Uani 0.479(4) 1 d PDU B 2
H43D H 0.6562 0.8704 0.5355 0.070 Uiso 0.479(4) 1 calc PR B 2
H43E H 0.5211 0.9240 0.5010 0.070 Uiso 0.479(4) 1 calc PR B 2
H43F H 0.6012 0.9493 0.6045 0.070 Uiso 0.479(4) 1 calc PR B 2
C44A C 0.5858(5) 1.0961(4) 0.4753(4) 0.0503(14) Uani 0.521(4) 1 d PDU B 2
H44D H 0.5637 1.1183 0.5397 0.075 Uiso 0.521(4) 1 calc PR B 2
H44E H 0.5043 1.0815 0.4337 0.075 Uiso 0.521(4) 1 calc PR B 2
H44F H 0.6349 1.1451 0.4438 0.075 Uiso 0.521(4) 1 calc PR B 2
C45A C 0.8017(6) 1.0383(4) 0.5519(3) 0.0494(15) Uani 0.521(4) 1 d PDU B 2
H45D H 0.8361 1.0922 0.5176 0.074 Uiso 0.521(4) 1 calc PR B 2
H45E H 0.8702 0.9898 0.5612 0.074 Uiso 0.521(4) 1 calc PR B 2
H45F H 0.7766 1.0585 0.6163 0.074 Uiso 0.521(4) 1 calc PR B 2
H2 H 0.486(3) 1.189(2) -0.044(2) 0.059 Uiso 1 1 d . . .
H3 H 0.638(3) 1.114(2) -0.164(2) 0.059 Uiso 1 1 d . . .
H9 H 1.083(3) 0.698(2) 0.035(2) 0.059 Uiso 1 1 d . . .
H10 H 1.095(3) 0.659(2) 0.220(2) 0.059 Uiso 1 1 d . . .

loop_
_atom_site_aniso_label
_atom_site_aniso_U_11
_atom_site_aniso_U_22
_atom_site_aniso_U_33
_atom_site_aniso_U_23
_atom_site_aniso_U_13
_atom_site_aniso_U_12
C1 0.0273(10) 0.0233(10) 0.0218(9) 0.0011(8) -0.0008(8) -0.0043(8)
C2 0.0336(12) 0.0300(12) 0.0303(11) 0.0092(9) -0.0063(9) -0.0003(10)
C3 0.0368(12) 0.0367(12) 0.0232(11) 0.0074(9) -0.0038(9) -0.0050(10)
C4 0.0308(11) 0.0299(11) 0.0228(10) -0.0001(8) 0.0012(8) -0.0036(8)
C5 0.0486(13) 0.0390(15) 0.0211(9) 0.0015(9) 0.0030(9) -0.0036(11)
C6 0.0529(15) 0.0432(14) 0.0254(11) -0.0049(10) 0.0094(10) -0.0054(12)
C7 0.0389(13) 0.0328(12) 0.0337(12) -0.0058(10) 0.0079(10) -0.0008(10)
C8 0.0294(11) 0.0273(11) 0.0283(10) -0.0039(9) 0.0015(8) -0.0028(9)
C9 0.0339(12) 0.0257(11) 0.0406(13) -0.0044(10) 0.0013(10) -0.0003(9)
C10 0.0377(13) 0.0271(11) 0.0393(13) -0.0014(10) -0.0023(10) 0.0076(10)
C11 0.0266(11) 0.0267(11) 0.0281(11) 0.0002(9) -0.0035(8) -0.0061(9)
C12 0.0273(11) 0.0247(10) 0.0255(10) 0.0029(8) -0.0032(8) 0.0056(8)
C13 0.0384(12) 0.0235(10) 0.0273(11) 0.0041(8) -0.0068(9) 0.0052(9)
C14 0.0510(15) 0.0302(12) 0.0330(12) -0.0076(10) -0.0039(10) 0.0074(11)
C15 0.0418(14) 0.0501(15) 0.0339(12) -0.0047(11) 0.0064(10) 0.0131(12)
C16 0.0288(12) 0.0461(14) 0.0383(13) 0.0030(11) 0.0027(10) 0.0024(10)
C17 0.0289(11) 0.0312(11) 0.0288(11) 0.0011(9) -0.0023(9) 0.0055(9)
C18 0.0491(14) 0.0274(11) 0.0301(11) -0.0005(9) -0.0052(10) -0.0049(10)
C19 0.084(2) 0.0360(14) 0.0481(16) 0.0156(12) -0.0207(14) -0.0203(14)
C20 0.0542(16) 0.0361(13) 0.0401(13) 0.0023(11) -0.0121(11) -0.0079(12)
C21 0.0283(11) 0.0359(12) 0.0336(12) -0.0038(10) 0.0020(9) -0.0022(9)
C22 0.0376(13) 0.0508(15) 0.0369(13) -0.0029(11) -0.0055(10) -0.0011(11)
C23 0.0336(11) 0.0474(15) 0.0473(13) 0.0001(14) 0.0041(9) -0.0064(13)
C24 0.0316(11) 0.0240(10) 0.0270(10) 0.0025(8) -0.0033(9) 0.0069(9)
C25 0.0303(11) 0.0275(11) 0.0340(11) 0.0006(9) -0.0049(9) 0.0039(9)
C26 0.0443(14) 0.0476(14) 0.0307(12) -0.0031(11) -0.0095(10) -0.0032(12)
C27 0.0553(16) 0.0621(18) 0.0251(12) -0.0013(11) 0.0007(11) -0.0120(14)
C28 0.0421(14) 0.0431(14) 0.0364(13) 0.0036(11) 0.0055(11) -0.0052(11)
C29 0.0358(12) 0.0255(11) 0.0302(11) 0.0002(9) -0.0049(9) 0.0031(9)
C30 0.0335(12) 0.0395(13) 0.0391(13) 0.0058(11) -0.0063(10) -0.0027(10)
C31 0.0319(13) 0.0611(18) 0.0600(17) 0.0025(14) 0.0018(12) -0.0063(12)
C32 0.0442(14) 0.0418(17) 0.0585(16) 0.0041(12) -0.0147(12) -0.0117(11)
C33 0.0524(15) 0.0324(12) 0.0344(12) 0.0038(10) -0.0110(11) -0.0113(11)
C34 0.090(2) 0.0294(13) 0.0483(16) -0.0045(12) -0.0060(15) -0.0070(14)
C35 0.0516(17) 0.0592(18) 0.0572(17) 0.0127(15) -0.0123(13) -0.0237(14)
C36 0.0263(11) 0.0248(11) 0.0365(13) -0.0077(10) 0.0004(9) -0.0033(9)
C37 0.025(2) 0.023(2) 0.026(2) -0.0052(18) -0.0043(19) -0.005(2)
C38 0.032(3) 0.023(3) 0.024(3) 0.007(2) -0.006(2) -0.006(2)
C39 0.021(3) 0.031(3) 0.029(2) 0.009(3) -0.0064(18) 0.002(3)
C40 0.022(3) 0.022(2) 0.034(3) 0.0066(19) -0.003(2) -0.009(2)
C37A 0.025(2) 0.020(2) 0.021(2) 0.0001(16) -0.0034(16) -0.0001(18)
C38A 0.030(3) 0.027(3) 0.016(2) -0.002(2) -0.0054(18) -0.003(2)
C39A 0.022(3) 0.030(3) 0.020(2) 0.005(2) -0.0021(18) 0.004(2)
C40A 0.0181(19) 0.026(3) 0.0220(19) 0.0070(16) -0.0021(14) -0.0023(17)
C41 0.0272(11) 0.0287(11) 0.0290(11) 0.0004(9) -0.0033(8) -0.0052(9)
C42 0.0372(14) 0.092(2) 0.0293(13) -0.0173(14) 0.0040(11) -0.0029(14)
N1 0.0274(9) 0.0261(9) 0.0214(8) 0.0023(7) -0.0025(7) -0.0013(7)
N2 0.0316(9) 0.0292(9) 0.0191(8) 0.0026(7) -0.0007(7) -0.0022(7)
N3 0.0321(9) 0.0275(11) 0.0204(8) -0.0014(7) 0.0022(7) -0.0044(7)
N4 0.0318(10) 0.0235(9) 0.0299(9) -0.0028(7) -0.0010(7) -0.0022(7)
N5 0.0324(10) 0.0236(9) 0.0281(9) -0.0014(7) -0.0028(7) 0.0014(8)
N6 0.0549(13) 0.0299(10) 0.0213(9) -0.0019(8) 0.0044(8) -0.0043(9)
Fe1 0.03298(15) 0.02327(13) 0.01820(12) -0.00096(14) 0.00096(10) -0.00571(15)
C43 0.069(4) 0.078(6) 0.026(3) -0.003(3) 0.017(3) 0.004(4)
C44 0.067(4) 0.046(3) 0.029(3) -0.008(2) 0.008(3) 0.000(3)
C45 0.075(4) 0.070(5) 0.017(2) 0.008(2) 0.003(2) 0.041(3)
C43A 0.067(4) 0.047(4) 0.027(3) 0.002(3) 0.009(3) -0.023(4)
C44A 0.052(3) 0.058(3) 0.042(3) -0.008(2) 0.011(2) 0.003(3)
C45A 0.059(3) 0.065(4) 0.024(2) 0.000(2) 0.002(2) -0.014(3)

loop_
_atom_type_symbol
_atom_type_description
_atom_type_scat_dispersion_real
_atom_type_scat_dispersion_imag
_atom_type_scat_source
C C 0.0033 0.0016 'International Tables Vol C Tables 4.2.6.8 and 6.1.1.4'
H H 0.0000 0.0000 'International Tables Vol C Tables 4.2.6.8 and 6.1.1.4'
N N 0.0061 0.0033 'International Tables Vol C Tables 4.2.6.8 and 6.1.1.4'
Fe Fe 0.3463 0.8444 'International Tables Vol C Tables 4.2.6.8 and 6.1.1.4'

loop_
_geom_angle_atom_site_label_1
_geom_angle_atom_site_label_2
_geom_angle_atom_site_label_3
_geom_angle
N1 C1 N2 100.43(16)
N1 C1 Fe1 147.27(15)
N2 C1 Fe1 112.24(14)
C3 C2 N1 108.7(2)
C3 C2 H2 129.0(18)
N1 C2 H2 122.0(18)
C2 C3 N2 106.16(19)
C2 C3 H3 133.1(17)
N2 C3 H3 120.6(17)
N3 C4 N2 109.37(17)
N3 C4 C5 123.6(2)
N2 C4 C5 127.08(19)
C6 C5 C4 118.0(2)
C6 C5 H5 121.0
C4 C5 H5 121.0
C5 C6 C7 120.3(2)
C5 C6 H6 119.9
C7 C6 H6 119.9
C8 C7 C6 117.5(2)
C8 C7 H7 121.3
C6 C7 H7 121.3
N3 C8 C7 124.6(2)
N3 C8 N4 108.94(17)
C7 C8 N4 126.5(2)
C10 C9 N4 105.5(2)
C10 C9 H9 133.6(18)
N4 C9 H9 120.9(18)
C9 C10 N5 108.4(2)
C9 C10 H10 131.1(19)
N5 C10 H10 120.6(19)
N5 C11 N4 99.81(18)
N5 C11 Fe1 147.62(17)
N4 C11 Fe1 112.53(15)
C17 C12 C13 122.2(2)
C17 C12 N1 118.51(18)
C13 C12 N1 118.86(19)
C14 C13 C12 117.3(2)
C14 C13 C18 120.3(2)
C12 C13 C18 122.1(2)
C15 C14 C13 121.3(2)
C15 C14 H14 119.4
C13 C14 H14 119.4
C14 C15 C16 120.4(2)
C14 C15 H15 119.8
C16 C15 H15 119.8
C15 C16 C17 120.9(2)
C15 C16 H16 119.6
C17 C16 H16 119.6
C16 C17 C12 117.8(2)
C16 C17 C21 119.7(2)
C12 C17 C21 122.33(19)
C13 C18 C20 113.83(19)
C13 C18 C19 108.9(2)
C20 C18 C19 109.51(19)
C13 C18 H18 108.2
C20 C18 H18 108.2
C19 C18 H18 108.2
C18 C19 H19A 109.5
C18 C19 H19B 109.5
H19A C19 H19B 109.5
C18 C19 H19C 109.5
H19A C19 H19C 109.5
H19B C19 H19C 109.5
C18 C20 H20A 109.5
C18 C20 H20B 109.5
H20A C20 H20B 109.5
C18 C20 H20C 109.5
H20A C20 H20C 109.5
H20B C20 H20C 109.5
C17 C21 C23 113.32(19)
C17 C21 C22 109.24(19)
C23 C21 C22 110.07(19)
C17 C21 H21 108.0
C23 C21 H21 108.0
C22 C21 H21 108.0
C21 C22 H22A 109.5
C21 C22 H22B 109.5
H22A C22 H22B 109.5
C21 C22 H22C 109.5
H22A C22 H22C 109.5
H22B C22 H22C 109.5
C21 C23 H23A 109.5
C21 C23 H23B 109.5
H23A C23 H23B 109.5
C21 C23 H23C 109.5
H23A C23 H23C 109.5
H23B C23 H23C 109.5
C29 C24 C25 122.36(19)
C29 C24 N5 118.83(18)
C25 C24 N5 118.29(19)
C26 C25 C24 116.9(2)
C26 C25 C30 121.1(2)
C24 C25 C30 121.8(2)
C27 C26 C25 121.8(2)
C27 C26 H26 119.1
C25 C26 H26 119.1
C26 C27 C28 120.3(2)
C26 C27 H27 119.9
C28 C27 H27 119.9
C27 C28 C29 120.9(2)
C27 C28 H28 119.6
C29 C28 H28 119.6
C28 C29 C24 117.7(2)
C28 C29 C33 120.1(2)
C24 C29 C33 122.12(19)
C25 C30 C32 112.9(2)
C25 C30 C31 110.0(2)
C32 C30 C31 110.2(2)
C25 C30 H30 107.9
C32 C30 H30 107.9
C31 C30 H30 107.9
C30 C31 H31A 109.5
C30 C31 H31B 109.5
H31A C31 H31B 109.5
C30 C31 H31C 109.5
H31A C31 H31C 109.5
H31B C31 H31C 109.5
C30 C32 H32A 109.5
C30 C32 H32B 109.5
H32A C32 H32B 109.5
C30 C32 H32C 109.5
H32A C32 H32C 109.5
H32B C32 H32C 109.5
C29 C33 C35 113.3(2)
C29 C33 C34 109.4(2)
C35 C33 C34 111.1(2)
C29 C33 H33 107.6
C35 C33 H33 107.6
C34 C33 H33 107.6
C33 C34 H34A 109.5
C33 C34 H34B 109.5
H34A C34 H34B 109.5
C33 C34 H34C 109.5
H34A C34 H34C 109.5
H34B C34 H34C 109.5
C33 C35 H35A 109.5
C33 C35 H35B 109.5
H35A C35 H35B 109.5
C33 C35 H35C 109.5
H35A C35 H35C 109.5
H35B C35 H35C 109.5
C37 C36 Fe1 74.2(2)
C37A C36 Fe1 71.68(17)
C37 C36 H36A 116.1
C37A C36 H36A 151.1
Fe1 C36 H36A 116.1
C37 C36 H36B 116.1
C37A C36 H36B 84.2
Fe1 C36 H36B 116.1
H36A C36 H36B 113.1
C36 C37 C38 124.7(5)
C36 C37 Fe1 69.5(2)
C38 C37 Fe1 118.9(4)
C36 C37 H37 112.4
C38 C37 H37 112.4
Fe1 C37 H37 112.4
C37 C38 N6 113.9(4)
C37 C38 H38A 108.8
N6 C38 H38A 108.8
C37 C38 H38B 108.8
N6 C38 H38B 108.8
H38A C38 H38B 107.7
N6 C39 C40 113.8(4)
N6 C39 H39A 108.8
C40 C39 H39A 108.8
N6 C39 H39B 108.8
C40 C39 H39B 108.8
H39A C39 H39B 107.7
C41 C40 C39 125.8(5)
C41 C40 Fe1 69.7(2)
C39 C40 Fe1 121.8(4)
C41 C40 H40 111.2
C39 C40 H40 111.2
Fe1 C40 H40 111.2
C36 C37A C38A 124.9(4)
C36 C37A Fe1 67.97(17)
C38A C37A Fe1 120.9(3)
C36 C37A H37A 112.1
C38A C37A H37A 112.1
Fe1 C37A H37A 112.1
N6 C38A C37A 113.4(4)
N6 C38A H38C 108.9
C37A C38A H38C 108.9
N6 C38A H38D 108.9
C37A C38A H38D 108.9
H38C C38A H38D 107.7
N6 C39A C40A 112.6(4)
N6 C39A H39C 109.1
C40A C39A H39C 109.1
N6 C39A H39D 109.1
C40A C39A H39D 109.1
H39C C39A H39D 107.8
C41 C40A C39A 126.2(4)
C41 C40A Fe1 68.00(19)
C39A C40A Fe1 119.6(3)
C41 C40A H40A 112.0
C39A C40A H40A 112.0
Fe1 C40A H40A 112.0
C40A C41 Fe1 74.80(19)
C40 C41 Fe1 70.56(19)
C40A C41 H41A 83.1
C40 C41 H41A 116.6
Fe1 C41 H41A 116.6
C40A C41 H41B 147.6
C40 C41 H41B 116.6
Fe1 C41 H41B 116.6
H41A C41 H41B 113.6
C44 C42 C43A 120.3(4)
C44 C42 N6 121.4(3)
C43A C42 N6 117.3(3)
C44 C42 C45A 47.7(3)
C43A C42 C45A 115.7(4)
N6 C42 C45A 112.7(3)
C44 C42 C43 111.5(4)
N6 C42 C43 112.0(3)
C45A C42 C43 134.5(3)
C44 C42 C45 109.4(4)
C43A C42 C45 66.3(4)
N6 C42 C45 102.1(2)
C45A C42 C45 65.9(3)
C43 C42 C45 97.1(4)
C44 C42 C44A 53.1(3)
C43A C42 C44A 108.5(4)
N6 C42 C44A 99.3(3)
C45A C42 C44A 100.3(4)
C43 C42 C44A 80.1(4)
C45 C42 C44A 157.8(3)
C1 N1 C2 111.34(18)
C1 N1 C12 129.06(16)
C2 N1 C12 119.01(18)
C4 N2 C3 129.30(18)
C4 N2 C1 117.34(17)
C3 N2 C1 113.35(18)
C8 N3 C4 116.18(17)
C8 N3 Fe1 122.41(14)
C4 N3 Fe1 121.40(14)
C9 N4 C8 128.50(19)
C9 N4 C11 114.22(19)
C8 N4 C11 117.28(18)
C10 N5 C11 112.09(18)
C10 N5 C24 118.65(17)
C11 N5 C24 129.26(18)
C38A N6 C39 116.9(3)
C38A N6 C42 119.5(3)
C39 N6 C42 123.6(3)
C38A N6 C39A 112.7(3)
C42 N6 C39A 120.4(3)
C39 N6 C38 108.7(3)
C42 N6 C38 121.4(3)
C39A N6 C38 118.2(3)
N3 Fe1 C1 79.50(8)
N3 Fe1 C11 78.82(8)
C1 Fe1 C11 158.29(8)
N3 Fe1 C41 107.44(8)
C1 Fe1 C41 93.43(8)
C11 Fe1 C41 91.80(9)
N3 Fe1 C36 101.39(8)
C1 Fe1 C36 90.65(9)
C11 Fe1 C36 94.87(8)
C41 Fe1 C36 151.15(8)
N3 Fe1 C40 143.52(13)
C1 Fe1 C40 111.22(18)
C11 Fe1 C40 85.90(18)
C41 Fe1 C40 39.70(13)
C36 Fe1 C40 112.85(13)
N3 Fe1 C37A 139.34(11)
C1 Fe1 C37A 86.55(14)
C11 Fe1 C37A 111.03(15)
C41 Fe1 C37A 111.40(12)
C36 Fe1 C37A 40.35(13)
C40 Fe1 C37A 77.10(16)
N3 Fe1 C37 134.42(14)
C1 Fe1 C37 108.84(16)
C11 Fe1 C37 87.49(17)
C41 Fe1 C37 116.34(13)
C36 Fe1 C37 36.33(13)
C40 Fe1 C37 76.87(17)
C37A Fe1 C37 23.66(14)
N3 Fe1 C40A 142.23(12)
C1 Fe1 C40A 88.52(15)
C11 Fe1 C40A 108.02(15)
C41 Fe1 C40A 37.19(11)
C36 Fe1 C40A 114.55(11)
C40 Fe1 C40A 22.70(14)
C37A Fe1 C40A 74.32(15)
C37 Fe1 C40A 83.35(16)
C42 C43 H43A 109.5
C42 C43 H43B 109.5
C42 C43 H43C 109.5
C42 C44 H44A 109.5
C42 C44 H44B 109.5
C42 C44 H44C 109.5
C42 C45 H45A 109.5
C42 C45 H45B 109.5
C42 C45 H45C 109.5
C42 C43A H43D 109.5
C42 C43A H43E 109.5
H43D C43A H43E 109.5
C42 C43A H43F 109.5
H43D C43A H43F 109.5
H43E C43A H43F 109.5
C42 C44A H44D 109.5
C42 C44A H44E 109.5
H44D C44A H44E 109.5
C42 C44A H44F 109.5
H44D C44A H44F 109.5
H44E C44A H44F 109.5
C42 C45A H45D 109.5
C42 C45A H45E 109.5
H45D C45A H45E 109.5
C42 C45A H45F 109.5
H45D C45A H45F 109.5
H45E C45A H45F 109.5

loop_
_geom_bond_atom_site_label_1
_geom_bond_atom_site_label_2
_geom_bond_distance
C1 N1 1.398(3)
C1 N2 1.406(2)
C1 Fe1 1.972(2)
C2 C3 1.319(3)
C2 N1 1.402(3)
C2 H2 0.92(3)
C3 N2 1.387(3)
C3 H3 1.00(3)
C4 N3 1.356(3)
C4 N2 1.381(3)
C4 C5 1.390(3)
C5 C6 1.385(3)
C5 H5 0.9500
C6 C7 1.390(3)
C6 H6 0.9500
C7 C8 1.377(3)
C7 H7 0.9500
C8 N3 1.356(3)
C8 N4 1.387(3)
C9 C10 1.336(3)
C9 N4 1.383(3)
C9 H9 0.94(3)
C10 N5 1.392(3)
C10 H10 0.91(3)
C11 N5 1.400(3)
C11 N4 1.404(3)
C11 Fe1 1.990(2)
C12 C17 1.402(3)
C12 C13 1.403(3)
C12 N1 1.449(3)
C13 C14 1.395(3)
C13 C18 1.509(3)
C14 C15 1.379(4)
C14 H14 0.9500
C15 C16 1.382(3)
C15 H15 0.9500
C16 C17 1.391(3)
C16 H16 0.9500
C17 C21 1.514(3)
C18 C20 1.529(3)
C18 C19 1.538(3)
C18 H18 1.0000
C19 H19A 0.9800
C19 H19B 0.9800
C19 H19C 0.9800
C20 H20A 0.9800
C20 H20B 0.9800
C20 H20C 0.9800
C21 C23 1.520(4)
C21 C22 1.526(3)
C21 H21 1.0000
C22 H22A 0.9800
C22 H22B 0.9800
C22 H22C 0.9800
C23 H23A 0.9800
C23 H23B 0.9800
C23 H23C 0.9800
C24 C29 1.397(3)
C24 C25 1.403(3)
C24 N5 1.450(3)
C25 C26 1.390(3)
C25 C30 1.513(3)
C26 C27 1.370(4)
C26 H26 0.9500
C27 C28 1.375(3)
C27 H27 0.9500
C28 C29 1.394(3)
C28 H28 0.9500
C29 C33 1.514(3)
C30 C32 1.529(3)
C30 C31 1.531(4)
C30 H30 1.0000
C31 H31A 0.9800
C31 H31B 0.9800
C31 H31C 0.9800
C32 H32A 0.9800
C32 H32B 0.9800
C32 H32C 0.9800
C33 C35 1.517(4)
C33 C34 1.533(4)
C33 H33 1.0000
C34 H34A 0.9800
C34 H34B 0.9800
C34 H34C 0.9800
C35 H35A 0.9800
C35 H35B 0.9800
C35 H35C 0.9800
C36 C37 1.315(5)
C36 C37A 1.452(5)
C36 Fe1 2.079(2)
C36 H36A 0.9900
C36 H36B 0.9900
C37 C38 1.482(8)
C37 Fe1 2.135(4)
C37 H37 1.0000
C38 N6 1.519(6)
C38 H38A 0.9900
C38 H38B 0.9900
C39 N6 1.373(6)
C39 C40 1.513(8)
C39 H39A 0.9900
C39 H39B 0.9900
C40 C41 1.413(5)
C40 Fe1 2.087(4)
C40 H40 1.0000
C37A C38A 1.501(6)
C37A Fe1 2.129(4)
C37A H37A 1.0000
C38A N6 1.348(5)
C38A H38C 0.9900
C38A H38D 0.9900
C39A N6 1.480(6)
C39A C40A 1.508(6)
C39A H39C 0.9900
C39A H39D 0.9900
C40A C41 1.353(4)
C40A Fe1 2.161(4)
C40A H40A 1.0000
C41 Fe1 2.076(2)
C41 H41A 0.9900
C41 H41B 0.9900
C42 C44 1.374(5)
C42 C43A 1.389(6)
C42 N6 1.459(3)
C42 C45A 1.535(5)
C42 C43 1.591(6)
C42 C45 1.676(5)
C42 C44A 1.689(6)
N3 Fe1 1.9008(16)
C43 H43A 0.9800
C43 H43B 0.9800
C43 H43C 0.9800
C44 H44A 0.9800
C44 H44B 0.9800
C44 H44C 0.9800
C45 H45A 0.9800
C45 H45B 0.9800
C45 H45C 0.9800
C43A H43D 0.9800
C43A H43E 0.9800
C43A H43F 0.9800
C44A H44D 0.9800
C44A H44E 0.9800
C44A H44F 0.9800
C45A H45D 0.9800
C45A H45E 0.9800
C45A H45F 0.9800

loop_
_geom_torsion_atom_site_label_1
_geom_torsion_atom_site_label_2
_geom_torsion_atom_site_label_3
_geom_torsion_atom_site_label_4
_geom_torsion
N1 C2 C3 N2 1.0(2)
N3 C4 C5 C6 -0.2(3)
N2 C4 C5 C6 -179.2(2)
C4 C5 C6 C7 -0.1(3)
C5 C6 C7 C8 0.2(3)
C6 C7 C8 N3 0.0(3)
C6 C7 C8 N4 -180.0(2)
N4 C9 C10 N5 0.2(3)
C17 C12 C13 C14 4.9(3)
N1 C12 C13 C14 177.64(18)
C17 C12 C13 C18 -168.92(19)
N1 C12 C13 C18 3.8(3)
C12 C13 C14 C15 -1.5(3)
C18 C13 C14 C15 172.5(2)
C13 C14 C15 C16 -1.7(4)
C14 C15 C16 C17 1.7(4)
C15 C16 C17 C12 1.6(3)
C15 C16 C17 C21 -173.1(2)
C13 C12 C17 C16 -5.0(3)
N1 C12 C17 C16 -177.76(19)
C13 C12 C17 C21 169.56(19)
N1 C12 C17 C21 -3.2(3)
C14 C13 C18 C20 46.0(3)
C12 C13 C18 C20 -140.3(2)
C14 C13 C18 C19 -76.4(3)
C12 C13 C18 C19 97.2(2)
C16 C17 C21 C23 -51.2(3)
C12 C17 C21 C23 134.3(2)
C16 C17 C21 C22 71.9(3)
C12 C17 C21 C22 -102.6(2)
C29 C24 C25 C26 -2.9(3)
N5 C24 C25 C26 -174.55(19)
C29 C24 C25 C30 172.90(19)
N5 C24 C25 C30 1.3(3)
C24 C25 C26 C27 1.0(4)
C30 C25 C26 C27 -174.8(2)
C25 C26 C27 C28 0.8(4)
C26 C27 C28 C29 -0.8(4)
C27 C28 C29 C24 -1.0(4)
C27 C28 C29 C33 175.1(2)
C25 C24 C29 C28 2.9(3)
N5 C24 C29 C28 174.50(19)
C25 C24 C29 C33 -173.1(2)
N5 C24 C29 C33 -1.5(3)
C26 C25 C30 C32 -43.0(3)
C24 C25 C30 C32 141.4(2)
C26 C25 C30 C31 80.6(3)
C24 C25 C30 C31 -95.1(2)
C28 C29 C33 C35 46.5(3)
C24 C29 C33 C35 -137.6(2)
C28 C29 C33 C34 -78.1(3)
C24 C29 C33 C34 97.9(3)
C37A C36 C37 C38 -31.2(4)
Fe1 C36 C37 C38 -111.7(5)
C37A C36 C37 Fe1 80.5(4)
C36 C37 C38 N6 153.2(4)
Fe1 C37 C38 N6 69.1(6)
N6 C39 C40 C41 -158.9(4)
N6 C39 C40 Fe1 -72.1(6)
C37 C36 C37A C38A 25.2(4)
Fe1 C36 C37A C38A 113.1(4)
C37 C36 C37A Fe1 -87.9(4)
C36 C37A C38A N6 -156.8(3)
Fe1 C37A C38A N6 -73.4(5)
N6 C39A C40A C41 151.3(3)
N6 C39A C40A Fe1 68.1(5)
C39A C40A C41 C40 -33.7(5)
Fe1 C40A C41 C40 77.7(4)
C39A C40A C41 Fe1 -111.4(5)
C39 C40 C41 C40A 24.2(4)
Fe1 C40 C41 C40A -91.0(4)
C39 C40 C41 Fe1 115.2(5)
N2 C1 N1 C2 -0.6(2)
Fe1 C1 N1 C2 175.9(2)
N2 C1 N1 C12 170.28(19)
Fe1 C1 N1 C12 -13.2(4)
C3 C2 N1 C1 -0.2(2)
C3 C2 N1 C12 -172.13(19)
C17 C12 N1 C1 -87.8(2)
C13 C12 N1 C1 99.2(2)
C17 C12 N1 C2 82.5(2)
C13 C12 N1 C2 -90.5(2)
N3 C4 N2 C3 178.59(19)
C5 C4 N2 C3 -2.3(4)
N3 C4 N2 C1 -2.3(2)
C5 C4 N2 C1 176.8(2)
C2 C3 N2 C4 177.7(2)
C2 C3 N2 C1 -1.4(3)
N1 C1 N2 C4 -177.96(17)
Fe1 C1 N2 C4 4.1(2)
N1 C1 N2 C3 1.2(2)
Fe1 C1 N2 C3 -176.69(14)
C7 C8 N3 C4 -0.3(3)
N4 C8 N3 C4 179.67(16)
C7 C8 N3 Fe1 179.88(16)
N4 C8 N3 Fe1 -0.1(2)
N2 C4 N3 C8 179.56(17)
C5 C4 N3 C8 0.4(3)
N2 C4 N3 Fe1 -0.6(2)
C5 C4 N3 Fe1 -179.80(16)
C10 C9 N4 C8 -179.9(2)
C10 C9 N4 C11 -0.2(3)
N3 C8 N4 C9 178.74(18)
C7 C8 N4 C9 -1.3(3)
N3 C8 N4 C11 -0.9(2)
C7 C8 N4 C11 179.1(2)
N5 C11 N4 C9 0.1(2)
Fe1 C11 N4 C9 -178.20(14)
N5 C11 N4 C8 179.85(17)
Fe1 C11 N4 C8 1.5(2)
C9 C10 N5 C11 -0.1(3)
C9 C10 N5 C24 179.64(19)
N4 C11 N5 C10 0.0(2)
Fe1 C11 N5 C10 177.1(2)
N4 C11 N5 C24 -179.72(19)
Fe1 C11 N5 C24 -2.6(4)
C29 C24 N5 C10 -84.8(2)
C25 C24 N5 C10 87.2(2)
C29 C24 N5 C11 94.9(3)
C25 C24 N5 C11 -93.2(3)
C37A C38A N6 C39 31.7(7)
C37A C38A N6 C42 -148.2(3)
C37A C38A N6 C39A 61.7(6)
C37A C38A N6 C38 -46.4(6)
C40 C39 N6 C38A 35.3(7)
C40 C39 N6 C42 -144.7(4)
C40 C39 N6 C39A -52.5(7)
C40 C39 N6 C38 63.0(6)
C44 C42 N6 C38A 46.9(5)
C43A C42 N6 C38A -144.4(5)
C45A C42 N6 C38A -6.3(5)
C43 C42 N6 C38A -177.9(4)
C45 C42 N6 C38A -75.0(4)
C44A C42 N6 C38A 99.1(4)
C44 C42 N6 C39 -133.0(5)
C43A C42 N6 C39 35.7(6)
C45A C42 N6 C39 173.8(5)
C43 C42 N6 C39 2.2(6)
C45 C42 N6 C39 105.1(5)
C44A C42 N6 C39 -80.8(4)
C44 C42 N6 C39A -165.3(5)
C43A C42 N6 C39A 3.3(6)
C45A C42 N6 C39A 141.5(4)
C43 C42 N6 C39A -30.1(5)
C45 C42 N6 C39A 72.8(4)
C44A C42 N6 C39A -113.1(3)
C44 C42 N6 C38 15.9(5)
C43A C42 N6 C38 -175.4(5)
C45A C42 N6 C38 -37.2(5)
C43 C42 N6 C38 151.2(4)
C45 C42 N6 C38 -105.9(4)
C44A C42 N6 C38 68.1(4)
C40A C39A N6 C38A -60.5(6)
C40A C39A N6 C39 44.5(6)
C40A C39A N6 C42 149.7(3)
C40A C39A N6 C38 -31.5(6)
C37 C38 N6 C38A 48.6(7)
C37 C38 N6 C39 -64.3(6)
C37 C38 N6 C42 142.7(4)
C37 C38 N6 C39A -36.1(6)
C8 N3 Fe1 C1 -177.94(16)
C4 N3 Fe1 C1 2.27(15)
C8 N3 Fe1 C11 0.75(16)
C4 N3 Fe1 C11 -179.05(16)
C8 N3 Fe1 C41 -87.61(16)
C4 N3 Fe1 C41 92.59(16)
C8 N3 Fe1 C36 93.53(16)
C4 N3 Fe1 C36 -86.27(16)
C8 N3 Fe1 C40 -66.3(3)
C4 N3 Fe1 C40 113.9(3)
C8 N3 Fe1 C37A 110.1(2)
C4 N3 Fe1 C37A -69.7(3)
C8 N3 Fe1 C37 75.9(3)
C4 N3 Fe1 C37 -103.9(3)
C8 N3 Fe1 C40A -104.3(3)
C4 N3 Fe1 C40A 75.9(3)
N1 C1 Fe1 N3 -179.5(3)
N2 C1 Fe1 N3 -3.25(13)
N1 C1 Fe1 C11 177.0(2)
N2 C1 Fe1 C11 -6.7(3)
N1 C1 Fe1 C41 73.4(3)
N2 C1 Fe1 C41 -110.36(14)
N1 C1 Fe1 C36 -78.0(3)
N2 C1 Fe1 C36 98.22(15)
N1 C1 Fe1 C40 36.9(3)
N2 C1 Fe1 C40 -146.89(17)
N1 C1 Fe1 C37A -37.9(3)
N2 C1 Fe1 C37A 138.38(17)
N1 C1 Fe1 C37 -46.0(3)
N2 C1 Fe1 C37 130.29(18)
N1 C1 Fe1 C40A 36.5(3)
N2 C1 Fe1 C40A -147.24(16)
N5 C11 Fe1 N3 -178.1(3)
N4 C11 Fe1 N3 -1.15(14)
N5 C11 Fe1 C1 -174.6(2)
N4 C11 Fe1 C1 2.3(3)
N5 C11 Fe1 C41 -70.7(3)
N4 C11 Fe1 C41 106.27(15)
N5 C11 Fe1 C36 81.2(3)
N4 C11 Fe1 C36 -101.83(16)
N5 C11 Fe1 C40 -31.4(3)
N4 C11 Fe1 C40 145.55(18)
N5 C11 Fe1 C37A 43.1(3)
N4 C11 Fe1 C37A -139.95(17)
N5 C11 Fe1 C37 45.6(3)
N4 C11 Fe1 C37 -137.43(18)
N5 C11 Fe1 C40A -36.6(3)
N4 C11 Fe1 C40A 140.39(16)
C40A C41 Fe1 N3 -163.1(2)
C40 C41 Fe1 N3 160.2(3)
C40A C41 Fe1 C1 -83.0(2)
C40 C41 Fe1 C1 -119.7(3)
C40A C41 Fe1 C11 118.1(2)
C40 C41 Fe1 C11 81.4(3)
C40A C41 Fe1 C36 14.6(3)
C40 C41 Fe1 C36 -22.1(3)
C40A C41 Fe1 C40 36.7(2)
C40A C41 Fe1 C37A 4.6(3)
C40 C41 Fe1 C37A -32.1(3)
C40A C41 Fe1 C37 30.0(3)
C40 C41 Fe1 C37 -6.7(3)
C40 C41 Fe1 C40A -36.7(2)
C37 C36 Fe1 N3 -158.6(3)
C37A C36 Fe1 N3 163.3(2)
C37 C36 Fe1 C1 122.0(3)
C37A C36 Fe1 C1 83.9(2)
C37 C36 Fe1 C11 -79.1(3)
C37A C36 Fe1 C11 -117.1(2)
C37 C36 Fe1 C41 23.6(4)
C37A C36 Fe1 C41 -14.4(3)
C37 C36 Fe1 C40 8.5(3)
C37A C36 Fe1 C40 -29.5(3)
C37 C36 Fe1 C37A 38.1(2)
C37A C36 Fe1 C37 -38.1(2)
C37 C36 Fe1 C40A 33.3(3)
C37A C36 Fe1 C40A -4.8(3)
C41 C40 Fe1 N3 -32.9(4)
C39 C40 Fe1 N3 -153.2(3)
C41 C40 Fe1 C1 68.5(2)
C39 C40 Fe1 C1 -51.8(4)
C41 C40 Fe1 C11 -97.8(2)
C39 C40 Fe1 C11 141.9(4)
C39 C40 Fe1 C41 -120.3(6)
C41 C40 Fe1 C36 168.65(18)
C39 C40 Fe1 C36 48.3(5)
C41 C40 Fe1 C37A 149.5(3)
C39 C40 Fe1 C37A 29.2(4)
C41 C40 Fe1 C37 173.8(3)
C39 C40 Fe1 C37 53.5(4)
C41 C40 Fe1 C40A 69.4(4)
C39 C40 Fe1 C40A -50.9(5)
C36 C37A Fe1 N3 -25.6(3)
C38A C37A Fe1 N3 -144.1(3)
C36 C37A Fe1 C1 -95.08(19)
C38A C37A Fe1 C1 146.4(4)
C36 C37A Fe1 C11 71.8(2)
C38A C37A Fe1 C11 -46.7(4)
C36 C37A Fe1 C41 172.58(16)
C38A C37A Fe1 C41 54.1(4)
C38A C37A Fe1 C36 -118.5(5)
C36 C37A Fe1 C40 152.2(2)
C38A C37A Fe1 C40 33.7(4)
C36 C37A Fe1 C37 65.5(4)
C38A C37A Fe1 C37 -52.9(5)
C36 C37A Fe1 C40A 175.5(2)
C38A C37A Fe1 C40A 57.0(4)
C36 C37 Fe1 N3 30.0(4)
C38 C37 Fe1 N3 149.2(3)
C36 C37 Fe1 C1 -63.7(3)
C38 C37 Fe1 C1 55.5(4)
C36 C37 Fe1 C11 101.7(2)
C38 C37 Fe1 C11 -139.1(4)
C36 C37 Fe1 C41 -167.53(19)
C38 C37 Fe1 C41 -48.3(5)
C38 C37 Fe1 C36 119.2(6)
C36 C37 Fe1 C40 -171.9(3)
C38 C37 Fe1 C40 -52.7(4)
C36 C37 Fe1 C37A -84.2(4)
C38 C37 Fe1 C37A 35.0(4)
C36 C37 Fe1 C40A -149.8(3)
C38 C37 Fe1 C40A -30.6(4)
C41 C40A Fe1 N3 27.0(4)
C39A C40A Fe1 N3 147.1(3)
C41 C40A Fe1 C1 97.6(2)
C39A C40A Fe1 C1 -142.2(4)
C41 C40A Fe1 C11 -68.0(2)
C39A C40A Fe1 C11 52.1(4)
C39A C40A Fe1 C41 120.2(5)
C41 C40A Fe1 C36 -172.31(17)
C39A C40A Fe1 C36 -52.1(4)
C41 C40A Fe1 C40 -81.5(4)
C39A C40A Fe1 C40 38.7(4)
C41 C40A Fe1 C37A -175.5(3)
C39A C40A Fe1 C37A -55.4(4)
C41 C40A Fe1 C37 -153.2(2)
C39A C40A Fe1 C37 -33.0(4)
